data_2004859
loop_
_publ_author_name
'Miernik, D.'
'Lis, T.'

_publ_section_title
;
 Isomorphous Polymeric Complexes of Ca^2+^ and Pb^2+^ with
 9,10-Dihydro-9-oxo-10-acridineacetate (CMA^{-^}) Ligands:
 [<i>M</i>(CMA)~2~(H~2~O)~2~]
;
_journal_issue 5
_journal_name_full 'Acta Crystallographica Section C'
_journal_page_first 1171
_journal_page_last 1174
_journal_paper_doi 10.1107/S0108270195015757
_journal_volume 52
_journal_year 1996
_chemical_formula_iupac '[Ca (C15 H10 N O3)2 (H2 O)2]'
_chemical_formula_moiety 'Ca 2+ , 2(C15 H10 N1 O3) 1- , 2(H2 O1)'
_chemical_formula_structural Ca(C~15~H~10~NO~3~)~2~,(H~2~O)~2~
_chemical_formula_sum 'C30 H24 Ca N2 O8'
_chemical_formula_weight 580.59
_chemical_name_systematic
;
calcium bis(9,10-dihydro-9-oxo-10-acridineacetate) dihydrate
;
_space_group_IT_number 2
_symmetry_cell_setting triclinic
_symmetry_space_group_name_Hall '-P 1'
_symmetry_space_group_name_H-M 'P -1'
_cell_angle_alpha 82.90(4)
_cell_angle_beta 77.85(4)
_cell_angle_gamma 86.53(4)
_cell_formula_units_Z 2
_cell_length_a 7.402(5)
_cell_length_b 13.172(6)
_cell_length_c 13.686(6)
_cell_measurement_reflns_used 25
_cell_measurement_temperature 287(2)
_cell_measurement_theta_max 21
_cell_measurement_theta_min 10
_cell_volume 1293.7(12)
_computing_cell_refinement 'Kuma KM4 software'
_computing_data_collection 'Kuma KM4 software (1989)'
_computing_data_reduction 'Kuma KM4 software'
_computing_structure_refinement 'SHELXL93 (Sheldrick, 1993)'
_diffrn_ambient_temperature 287(2)
_diffrn_measurement_device 'Kuma KM4 automated four-circle \k-axis diffractometer'
_diffrn_measurement_method \w/2\q
_diffrn_radiation_monochromator graphite
_diffrn_radiation_source 'fine-focus sealed tube'
_diffrn_radiation_type CuK\a
_diffrn_radiation_wavelength 1.5418
_diffrn_reflns_av_R_equivalents 0.0152
_diffrn_reflns_av_sigmaI/netI 0.0209
_diffrn_reflns_limit_h_max 2
_diffrn_reflns_limit_h_min -8
_diffrn_reflns_limit_k_max 16
_diffrn_reflns_limit_k_min -16
_diffrn_reflns_limit_l_max 17
_diffrn_reflns_limit_l_min -16
_diffrn_reflns_number 6809
_diffrn_reflns_theta_max 75
_diffrn_reflns_theta_min 2
_diffrn_standards_decay_% 1
_diffrn_standards_interval_count 100
_diffrn_standards_number 3
_exptl_absorpt_coefficient_mu 2.60
_exptl_absorpt_correction_T_max 0.89
_exptl_absorpt_correction_T_min 0.73
_exptl_absorpt_correction_type 'Difabs (Walker & Stuart, 1983)'
_exptl_crystal_colour yellow
_exptl_crystal_density_diffrn 1.490(2)
_exptl_crystal_density_meas 1.50
_exptl_crystal_density_method 'flotation in aqueous KI solution'
_exptl_crystal_description 'needle like'
_exptl_crystal_F_000 604
_exptl_crystal_size_max 0.15
_exptl_crystal_size_mid 0.10
_exptl_crystal_size_min 0.04
_refine_diff_density_max 0.39
_refine_diff_density_min -0.31
_refine_ls_extinction_method none
_refine_ls_goodness_of_fit_obs 1.066
_refine_ls_matrix_type full
_refine_ls_number_parameters 387
_refine_ls_number_reflns 4130
_refine_ls_number_restraints 6
_refine_ls_restrained_S_all 1.065
_refine_ls_restrained_S_obs 1.065
_refine_ls_R_factor_obs 0.0307
_refine_ls_shift/esd_max -0.177
_refine_ls_shift/esd_mean 0.009
_refine_ls_structure_factor_coef Fsqd
_refine_ls_weighting_details 'w=1/[\s^2^(Fo^2^)+(0.05P)^2^+0.38P] where P=(Fo^2^+2Fc^2^)/3'
_refine_ls_weighting_scheme calc
_refine_ls_wR_factor_obs 0.0847
_reflns_number_observed 4130
_reflns_number_total 5456
_reflns_observed_criterion >3sigma(I)
_cod_data_source_file cf1027.cif
_cod_data_source_block I
_cod_depositor_comments
;
The following automatic conversions were performed:

'_refine_ls_weighting_scheme' value 'calc
w=1/[\s^2^(Fo^2^)+(0.05P)^2^+0.38P] where P=(Fo^2^+2Fc^2^)/3' was
changed to 'calc'. New tag '_refine_ls_weighting_details' was
created. The value of the new tag was set to
'w=1/[\s^2^(Fo^2^)+(0.05P)^2^+0.38P] where P=(Fo^2^+2Fc^2^)/3'.

Automatic conversion script
Id: cif_fix_values 3143 2015-03-26 13:38:13Z robertas 
;
_cod_original_formula_sum 'C30 H24 N2 O8 Ca'
_cod_database_code 2004859

loop_
_symmetry_equiv_pos_as_xyz
'x, y, z'
'-x, -y, -z'

loop_
_atom_site_aniso_label
_atom_site_aniso_U_11
_atom_site_aniso_U_22
_atom_site_aniso_U_33
_atom_site_aniso_U_12
_atom_site_aniso_U_13
_atom_site_aniso_U_23
Ca 0.0248(2) 0.02109(14) 0.02128(14) -0.00339(11) -0.00416(11) -0.00255(10)
O1A 0.0301(8) 0.0280(6) 0.0636(9) -0.0018(5) -0.0166(6) -0.0023(6)
O2A 0.0306(7) 0.0215(5) 0.0431(7) -0.0059(5) -0.0014(5) -0.0034(5)
O3A 0.0511(9) 0.0227(6) 0.0516(8) -0.0073(6) -0.0093(7) -0.0080(5)
O1B 0.0317(8) 0.0957(12) 0.0311(7) -0.0116(8) -0.0018(6) -0.0105(7)
O2B 0.0497(9) 0.0426(7) 0.0212(5) -0.0089(6) -0.0061(5) -0.0056(5)
O3B 0.0611(10) 0.0616(9) 0.0232(6) -0.0026(7) -0.0071(6) -0.0017(6)
O7 0.0736(14) 0.0321(8) 0.0271(7) -0.0126(8) -0.0143(7) -0.0035(5)
O8 0.0368(8) 0.0272(6) 0.0618(9) -0.0016(5) -0.0235(7) -0.0079(6)
N1A 0.0339(8) 0.0188(6) 0.0352(7) -0.0052(5) -0.0080(6) -0.0031(5)
N1B 0.0322(8) 0.0401(8) 0.0204(6) -0.0056(6) -0.0020(6) -0.0036(5)
C1A 0.0311(10) 0.0219(7) 0.0227(7) -0.0041(6) -0.0055(6) -0.0001(5)
C2A 0.0294(10) 0.0212(7) 0.0380(9) -0.0038(6) -0.0091(7) -0.0034(6)
C3A 0.0413(11) 0.0310(8) 0.0404(10) -0.0051(8) -0.0086(8) 0.0000(7)
C4A 0.0504(13) 0.0423(10) 0.0356(9) -0.0009(9) -0.0069(9) 0.0002(8)
C5A 0.0506(13) 0.0446(10) 0.0380(10) 0.0067(9) -0.0142(9) -0.0131(8)
C6A 0.0401(11) 0.0309(8) 0.0450(10) 0.0022(7) -0.0142(8) -0.0125(7)
C7A 0.0492(13) 0.0285(9) 0.0445(10) -0.0074(8) -0.0046(9) 0.0016(7)
C8A 0.065(2) 0.0446(11) 0.0373(10) -0.0061(10) -0.0007(10) 0.0034(8)
C9A 0.072(2) 0.0484(11) 0.0369(10) -0.0076(11) -0.0058(10) -0.0097(9)
C10A 0.0554(13) 0.0337(9) 0.0400(10) -0.0062(9) -0.0080(9) -0.0097(7)
C11A 0.0318(10) 0.0223(7) 0.0359(9) 0.0007(6) -0.0079(7) -0.0032(6)
C12A 0.0314(10) 0.0226(7) 0.0376(9) -0.0009(7) -0.0065(7) -0.0023(6)
C13A 0.0297(10) 0.0210(7) 0.0439(10) -0.0006(6) -0.0074(7) -0.0068(6)
C14A 0.0277(9) 0.0240(7) 0.0379(9) 0.0017(6) -0.0087(7) -0.0070(6)
C15A 0.0282(9) 0.0233(7) 0.0365(9) -0.0002(6) -0.0084(7) -0.0046(6)
C1B 0.0397(11) 0.0318(8) 0.0210(7) -0.0083(7) -0.0033(7) -0.0040(6)
C2B 0.0321(10) 0.0454(10) 0.0235(8) -0.0038(8) -0.0061(7) -0.0017(7)
C3B 0.0403(12) 0.0426(10) 0.0418(10) -0.0021(8) -0.0041(8) -0.0072(8)
C4B 0.0490(14) 0.0405(11) 0.0620(13) -0.0055(9) -0.0069(11) -0.0155(9)
C5B 0.0444(13) 0.0587(13) 0.0551(13) -0.0009(10) -0.0102(10) -0.0312(10)
C6B 0.0366(11) 0.0580(12) 0.0340(9) 0.0024(9) -0.0085(8) -0.0186(8)
C7B 0.0596(15) 0.0436(11) 0.0404(11) -0.0024(10) -0.0084(10) 0.0011(8)
C8B 0.088(2) 0.0379(11) 0.0634(15) -0.0047(12) -0.0211(14) -0.0066(10)
C9B 0.082(2) 0.0491(12) 0.0545(13) -0.0026(12) -0.0220(13) -0.0221(10)
C10B 0.0549(14) 0.0502(11) 0.0335(9) -0.0043(10) -0.0117(9) -0.0132(8)
C11B 0.0303(10) 0.0405(9) 0.0259(8) -0.0038(7) -0.0041(7) -0.0060(7)
C12B 0.0328(10) 0.0395(9) 0.0282(8) -0.0023(7) -0.0037(7) -0.0035(7)
C13B 0.0287(10) 0.0484(10) 0.0235(8) 0.0014(8) -0.0032(7) -0.0049(7)
C14B 0.0259(9) 0.0458(10) 0.0272(8) 0.0014(7) -0.0039(7) -0.0113(7)
C15B 0.0236(9) 0.0406(9) 0.0276(8) -0.0011(7) -0.0019(6) -0.0078(7)

loop_
_atom_site_label
_atom_site_occupancy
_atom_site_fract_x
_atom_site_fract_y
_atom_site_fract_z
_atom_site_U_iso_or_equiv
_atom_site_thermal_displace_type
_atom_site_calc_flag
_atom_site_refinement_flags
Ca 1 .22300(4) .53862(2) .54372(2) .02236(9) Uani d .
O1A 1 .2062(2) .34694(9) .58703(11) .0398(3) Uani d .
O2A 1 .4834(2) .40790(8) .56774(9) .0325(3) Uani d .
O3A 1 .1549(2) -0.14123(9) .58053(10) .0414(3) Uani d .
O1B 1 .0236(2) .50888(14) .71135(10) .0528(4) Uani d .
O2B 1 -0.1343(2) .51843(10) .59204(9) .0375(3) Uani d .
O3B 1 -0.3339(2) .34502(12) 1.15529(9) .0491(4) Uani d .
O7* .937(5) .2956(3) .66123(11) .64875(10) .0432(6) Uani d PD
O70* .063(5) .392(3) .6100(16) .6410(13) .027(6) Uiso d P
O8 1 .1043(2) .70143(9) .47085(11) .0397(3) Uani d D
N1A 1 .3412(2) .14437(10) .58174(11) .0290(3) Uani d .
N1B 1 -0.2861(2) .46434(11) .86077(10) .0312(3) Uani d .
C1A 1 .3749(2) .33508(11) .57817(11) .0253(3) Uani d .
C2A 1 .4644(2) .22811(12) .58008(13) .0291(4) Uani d .
C3A 1 .3733(3) .17812(14) .40095(14) .0377(4) Uani d .
C4A 1 .3622(3) .1454(2) .31096(15) .0435(5) Uani d .
C5A 1 .2983(3) .0487(2) .30745(15) .0433(5) Uani d .
C6A 1 .2438(3) -.01374(14) .39462(15) .0373(4) Uani d .
C7A 1 .1222(3) -.06393(14) .7662(2) .0417(5) Uani d .
C8A 1 .1143(4) -.0242(2) .8548(2) .0511(5) Uani d .
C9A 1 .1823(4) .0729(2) .8524(2) .0526(6) Uani d .
C10A 1 .2562(3) .12863(15) .76364(15) .0427(5) Uani d .
C11A 1 .2653(3) .08905(12) .67186(13) .0299(4) Uani d .
C12A 1 .1951(3) -.00829(12) .67352(13) .0307(4) Uani d .
C13A 1 .1991(3) -.05172(12) .58050(14) .0313(4) Uani d .
C14A 1 .2545(2) .01647(12) .48845(13) .0294(3) Uani d .
C15A 1 .3230(2) .11346(12) .49139(13) .0290(3) Uani d .
C1B 1 -0.1233(3) .51077(13) .68280(12) .0309(4) Uani d .
C2B 1 -0.3050(3) .50828(15) .75973(12) .0337(4) Uani d .
C3B 1 -0.2002(3) .6280(2) .8982(2) .0420(4) Uani d .
C4B 1 -0.1634(3) .6877(2) .9671(2) .0502(5) Uani d .
C5B 1 -0.1728(3) .6490(2) 1.0672(2) .0507(5) Uani d .
C6B 1 -0.2209(3) .5501(2) 1.09813(15) .0417(5) Uani d .
C7B 1 -0.3447(3) .2124(2) 1.0120(2) .0486(5) Uani d .
C8B 1 -0.3449(4) .1496(2) .9397(2) .0622(7) Uani d .
C9B 1 -0.3194(4) .1919(2) .8394(2) .0591(6) Uani d .
C10B 1 -0.2994(3) .2942(2) .81237(15) .0450(5) Uani d .
C11B 1 -0.3026(3) .36041(14) .88646(12) .0322(4) Uani d .
C12B 1 -0.3203(3) .31732(14) .98716(13) .0339(4) Uani d .
C13B 1 -0.3087(3) .38129(15) 1.06548(12) .0339(4) Uani d .
C14B 1 -0.2616(3) .48672(14) 1.03067(13) .0327(4) Uani d .
C15B 1 -0.2508(2) .52638(14) .92904(12) .0308(4) Uani d .
H7 1 .239(3) .7295(7) .6428(13) .037 Uiso d D
H71 1 .302(3) .6406(13) .7185(4) .037 Uiso d D
H8 1 -.0103(14) .6919(13) .4500(14) .037 Uiso d D
H81 1 .094(3) .7646(8) .5015(14) .037 Uiso d D
H2A 1 .5638(2) .22658(12) .52134(13) .035 Uiso calc R
H21A 1 .5196(2) .21521(12) .63895(13) .035 Uiso calc R
H3A 1 .4141(3) .24327(14) .40211(14) .045 Uiso calc R
H4A 1 .3979(3) .1884(2) .25153(15) .052 Uiso calc R
H5A 1 .2928(3) .0270(2) .24603(15) .052 Uiso calc R
H6A 1 .1988(3) -.07756(14) .39215(15) .045 Uiso calc R
H7A 1 .0785(3) -0.12890(14) .7674(2) .050 Uiso calc R
H8A 1 .0643(4) -.0613(2) .9158(2) .061 Uiso calc R
H9A 1 .1771(4) .1002(2) .9125(2) .063 Uiso calc R
H10A 1 .3007(3) .19311(15) .76386(15) .051 Uiso calc R
H2B 1 -0.3566(3) .57755(15) .76285(12) .040 Uiso calc R
H21B 1 -0.3916(3) .46869(15) .73723(12) .040 Uiso calc R
H3B 1 -0.1914(3) .6551(2) .8314(2) .050 Uiso calc R
H4B 1 -0.1316(3) .7553(2) .9463(2) .060 Uiso calc R
H5B 1 -0.1464(3) .6901(2) 1.1126(2) .061 Uiso calc R
H6B 1 -0.2270(3) .5241(2) 1.16504(15) .050 Uiso calc R
H7B 1 -0.3611(3) .1847(2) 1.0790(2) .058 Uiso calc R
H8B 1 -0.3618(4) .0798(2) .9571(2) .075 Uiso calc R
H9B 1 -0.3159(4) .1491(2) .7898(2) .071 Uiso calc R
H10B 1 -0.2837(3) .3206(2) .74500(15) .054 Uiso calc R

loop_
_atom_type_symbol
_atom_type_description
_atom_type_scat_dispersion_real
_atom_type_scat_dispersion_imag
_atom_type_scat_source
C C 0.0181 0.0091 'International Tables Vol C Tables 4.2.6.8 and 6.1.1.4'
H H 0.0000 0.0000 'International Tables Vol C Tables 4.2.6.8 and 6.1.1.4'
N N 0.0311 0.0180 'International Tables Vol C Tables 4.2.6.8 and 6.1.1.4'
O O 0.0492 0.0322 'International Tables Vol C Tables 4.2.6.8 and 6.1.1.4'
Ca Ca 0.3641 1.2855 'International Tables Vol C Tables 4.2.6.8 and 6.1.1.4'

loop_
_geom_angle_atom_site_label_1
_geom_angle_atom_site_label_2
_geom_angle_atom_site_label_3
_geom_angle_site_symmetry_1
_geom_angle_site_symmetry_3
_geom_angle
O2B Ca O70 2_566 . 162.0(5)
O2B Ca O7 2_566 . 157.79(5)
O70 Ca O7 . . 22.8(5)
O2B Ca O8 2_566 . 81.32(6)
O70 Ca O8 . . 95.8(5)
O7 Ca O8 . . 76.98(6)
O2B Ca O1B 2_566 . 119.28(6)
O70 Ca O1B . . 78.6(5)
O7 Ca O1B . . 71.35(7)
O8 Ca O1B . . 104.09(7)
O2B Ca O2A 2_566 2_666 89.08(6)
O70 Ca O2A . 2_666 73.0(5)
O7 Ca O2A . 2_666 83.76(6)
O8 Ca O2A . 2_666 83.31(7)
O1B Ca O2A . 2_666 151.29(5)
O2B Ca O1A 2_566 . 75.40(6)
O70 Ca O1A . . 111.7(5)
O7 Ca O1A . . 126.70(6)
O8 Ca O1A . . 150.87(5)
O1B Ca O1A . . 73.38(7)
O2A Ca O1A 2_666 . 113.20(6)
O2B Ca O2A 2_566 . 100.09(6)
O70 Ca O2A . . 74.4(6)
O7 Ca O2A . . 97.01(7)
O8 Ca O2A . . 152.58(5)
O1B Ca O2A . . 99.04(7)
O2A Ca O2A 2_666 . 69.38(6)
O1A Ca O2A . . 51.36(5)
O2B Ca O2B 2_566 . 72.86(6)
O70 Ca O2B . . 124.0(5)
O7 Ca O2B . . 106.47(7)
O8 Ca O2B . . 77.27(6)
O1B Ca O2B . . 51.07(5)
O2A Ca O2B 2_666 . 155.13(5)
O1A Ca O2B . . 79.29(6)
O2A Ca O2B . . 129.59(5)
O2B Ca C1B 2_566 . 96.92(6)
O70 Ca C1B . . 100.8(5)
O7 Ca C1B . . 87.88(7)
O8 Ca C1B . . 90.08(7)
O1B Ca C1B . . 25.20(5)
O2A Ca C1B 2_666 . 170.33(4)
O1A Ca C1B . . 75.80(6)
O2A Ca C1B . . 116.68(6)
O2B Ca C1B . . 25.91(5)
O2B Ca C1A 2_566 . 85.49(6)
O70 Ca C1A . . 95.0(5)
O7 Ca C1A . . 115.49(6)
O8 Ca C1A . . 165.51(5)
O1B Ca C1A . . 87.57(7)
O2A Ca C1A 2_666 . 90.55(6)
O1A Ca C1A . . 25.39(5)
O2A Ca C1A . . 26.14(5)
O2B Ca C1A . . 104.54(6)
O2B Ca C1A . . 104.54(6)
C1B Ca C1A . . 97.46(7)
O2B Ca Ca 2_566 2_566 38.94(4)
O70 Ca Ca . 2_566 157.4(5)
O7 Ca Ca . 2_566 136.65(6)
O8 Ca Ca . 2_566 76.52(5)
O1B Ca Ca . 2_566 82.66(6)
O2A Ca Ca 2_666 2_566 125.97(5)
O1A Ca Ca . 2_566 74.37(5)
O2A Ca Ca . 2_566 121.43(5)
O2B Ca Ca . 2_566 33.92(4)
C1B Ca Ca . 2_566 58.58(5)
C1A Ca Ca . 2_566 96.85(5)
C1A O1A Ca . . 93.01(10)
C1A O2A Ca . 2_666 137.15(11)
C1A O2A Ca . . 91.00(11)
Ca O2A Ca 2_666 . 110.62(6)
C1B O1B Ca . . 96.57(11)
C1B O2B Ca . 2_566 152.75(12)
C1B O2B Ca . . 88.59(12)
Ca O2B Ca 2_566 . 107.14(6)
O70 O7 Ca . . 71.2(11)
O70 O7 O3B . 2_567 87.1(11)
Ca O7 O3B . 2_567 135.80(7)
O70 O7 O3A . 1_565 148.4(11)
Ca O7 O3A . 1_565 107.80(7)
O3B O7 O3A 2_567 1_565 110.34(8)
O70 O7 H7 . . 156.9(17)
Ca O7 H7 . . 117.9(11)
O3B O7 H7 2_567 . 97.2(10)
O3A O7 H7 1_565 . 13.8(10)
O70 O7 H71 . . 79.5(14)
Ca O7 H71 . . 120.9(11)
O3B O7 H71 2_567 . 14.9(11)
O3A O7 H71 1_565 . 122.8(10)
H7 O7 H71 . . 109.1(9)
O7 O70 Ca . . 86.0(12)
O7 O70 H71 . . 51.0(11)
Ca O70 H71 . . 115.7(15)
Ca O8 O1A . 2_566 104.61(6)
Ca O8 O3A . 1_565 110.08(7)
O1A O8 O3A 2_566 1_565 129.10(7)
Ca O8 H8 . . 110.4(11)
O1A O8 H8 2_566 . 6.1(10)
O3A O8 H8 1_565 . 123.8(10)
Ca O8 H81 . . 124.0(11)
O1A O8 H81 2_566 . 114.9(10)
O3A O8 H81 1_565 . 15.5(10)
H8 O8 H81 . . 109.3(9)
C11A N1A C15A . . 120.62(14)
C11A N1A C2A . . 119.98(14)
C15A N1A C2A . . 118.83(14)
C11B N1B C15B . . 120.75(15)
C11B N1B C2B . . 118.78(14)
C15B N1B C2B . . 120.46(15)
O1A C1A O2A . . 123.8(2)
O1A C1A C2A . . 120.23(15)
O2A C1A C2A . . 116.0(2)
O1A C1A Ca . . 61.60(9)
O2A C1A Ca . . 62.86(9)
C2A C1A Ca . . 171.75(11)
N1A C2A C1A . . 115.9(2)
N1A C2A H2A . . 108.31(10)
C1A C2A H2A . . 108.31(10)
N1A C2A H21A . . 108.31(10)
C1A C2A H21A . . 108.31(10)
H2A C2A H21A . . 107.4
C4A C3A C15A . . 120.3(2)
C4A C3A H3A . . 119.86(12)
C15A C3A H3A . . 119.86(11)
C3A C4A C5A . . 120.9(2)
C3A C4A H4A . . 119.53(12)
C5A C4A H4A . . 119.54(12)
C6A C5A C4A . . 119.5(2)
C6A C5A H5A . . 120.23(12)
C4A C5A H5A . . 120.23(12)
C5A C6A C14A . . 121.3(2)
C5A C6A H6A . . 119.34(12)
C14A C6A H6A . . 119.34(11)
C8A C7A C12A . . 121.1(2)
C8A C7A H7A . . 119.47(12)
C12A C7A H7A . . 119.47(11)
C7A C8A C9A . . 119.2(2)
C7A C8A H8A . . 120.42(12)
C9A C8A H8A . . 120.41(13)
C10A C9A C8A . . 121.3(2)
C10A C9A H9A . . 119.35(13)
C8A C9A H9A . . 119.35(13)
C9A C10A C11A . . 120.3(2)
C9A C10A H10A . . 119.83(13)
C11A C10A H10A . . 119.82(11)
N1A C11A C10A . . 120.8(2)
N1A C11A C12A . . 120.5(2)
C10A C11A C12A . . 118.7(2)
C7A C12A C11A . . 119.4(2)
C7A C12A C13A . . 119.9(2)
C11A C12A C13A . . 120.7(2)
O3A C13A C14A . . 122.5(2)
O3A C13A C12A . . 121.6(2)
C14A C13A C12A . . 115.84(14)
C6A C14A C15A . . 118.9(2)
C6A C14A C13A . . 120.6(2)
C15A C14A C13A . . 120.5(2)
N1A C15A C3A . . 120.5(2)
N1A C15A C14A . . 120.5(2)
C3A C15A C14A . . 119.0(2)
O1B C1B O2B . . 123.6(2)
O1B C1B C2B . . 119.6(2)
O2B C1B C2B . . 116.7(2)
O1B C1B Ca . . 58.23(10)
O2B C1B Ca . . 65.50(11)
C2B C1B Ca . . 173.42(12)
N1B C2B C1B . . 113.6(2)
N1B C2B H2B . . 108.84(10)
C1B C2B H2B . . 108.84(11)
N1B C2B H21B . . 108.84(10)
C1B C2B H21B . . 108.84(10)
H2B C2B H21B . . 107.7
C4B C3B C15B . . 119.9(2)
C4B C3B H3B . . 120.06(14)
C15B C3B H3B . . 120.06(12)
C3B C4B C5B . . 121.4(2)
C3B C4B H4B . . 119.29(14)
C5B C4B H4B . . 119.29(13)
C6B C5B C4B . . 119.4(2)
C6B C5B H5B . . 120.32(13)
C4B C5B H5B . . 120.32(13)
C5B C6B C14B . . 121.2(2)
C5B C6B H6B . . 119.41(13)
C14B C6B H6B . . 119.41(12)
C8B C7B C12B . . 121.2(2)
C8B C7B H7B . . 119.40(14)
C12B C7B H7B . . 119.40(12)
C7B C8B C9B . . 118.9(2)
C7B C8B H8B . . 120.54(14)
C9B C8B H8B . . 120.54(14)
C10B C9B C8B . . 121.6(2)
C10B C9B H9B . . 119.20(13)
C8B C9B H9B . . 119.19(13)
C9B C10B C11B . . 120.1(2)
C9B C10B H10B . . 119.94(13)
C11B C10B H10B . . 119.94(12)
N1B C11B C12B . . 120.7(2)
N1B C11B C10B . . 120.9(2)
C12B C11B C10B . . 118.3(2)
C7B C12B C11B . . 119.7(2)
C7B C12B C13B . . 119.8(2)
C11B C12B C13B . . 120.4(2)
O3B C13B C14B . . 123.4(2)
O3B C13B C12B . . 120.9(2)
C14B C13B C12B . . 115.7(2)
C6B C14B C15B . . 119.2(2)
C6B C14B C13B . . 119.8(2)
C15B C14B C13B . . 121.0(2)
N1B C15B C3B . . 121.0(2)
N1B C15B C14B . . 120.0(2)
C3B C15B C14B . . 119.0(2)

loop_
_geom_bond_atom_site_label_1
_geom_bond_atom_site_label_2
_geom_bond_site_symmetry_2
_geom_bond_distance
_geom_bond_publ_flag
Ca O2B 2_566 2.316(2) yes
Ca O70 . 2.32(2) yes
Ca O7 . 2.443(2) yes
Ca O8 . 2.445(2) yes
Ca O1B . 2.453(2) yes
Ca O2A 2_666 2.464(2) yes
Ca O1A . 2.526(2) yes
Ca O2A . 2.552(2) yes
Ca O2B . 2.609(2) yes
Ca Ca 2_566 3.967(2) yes
Ca Ca 2_666 4.125(3) yes
Ca C1B . 2.867(3) no
Ca C1A . 2.867(2) no
O1A C1A . 1.231(2) ?
O2A C1A . 1.263(2) ?
O2A Ca 2_666 2.464(2) ?
O3A C13A . 1.243(2) ?
O1B C1B . 1.228(2) ?
O2B C1B . 1.253(2) ?
O2B Ca 2_566 2.316(2) ?
O3B C13B . 1.242(2) ?
O7 O70 . 0.95(2) ?
O7 O3B 2_567 2.746(2) ?
O7 O3A 1_565 2.865(3) ?
O7 H7 . 0.9698(12) ?
O7 H71 . 0.9698(11) ?
O70 H71 . 1.23(2) ?
O8 O1A 2_566 2.718(2) ?
O8 O3A 1_565 2.791(2) ?
O8 H8 . 0.9698(12) ?
O8 H81 . 0.9698(11) ?
N1A C11A . 1.380(2) ?
N1A C15A . 1.384(2) ?
N1A C2A . 1.468(2) ?
N1B C11B . 1.377(2) ?
N1B C15B . 1.388(2) ?
N1B C2B . 1.463(2) ?
C1A C2A . 1.520(2) ?
C2A H2A . 0.97 ?
C2A H21A . 0.97 ?
C3A C4A . 1.373(3) ?
C3A C15A . 1.407(3) ?
C3A H3A . 0.93 ?
C4A C5A . 1.396(3) ?
C4A H4A . 0.93 ?
C5A C6A . 1.363(3) ?
C5A H5A . 0.93 ?
C6A C14A . 1.409(3) ?
C6A H6A . 0.93 ?
C7A C8A . 1.368(3) ?
C7A C12A . 1.403(3) ?
C7A H7A . 0.93 ?
C8A C9A . 1.397(3) ?
C8A H8A . 0.93 ?
C9A C10A . 1.365(3) ?
C9A H9A . 0.93 ?
C10A C11A . 1.406(3) ?
C10A H10A . 0.93 ?
C11A C12A . 1.408(2) ?
C12A C13A . 1.453(3) ?
C13A C14A . 1.452(2) ?
C14A C15A . 1.411(2) ?
C1B C2B . 1.523(3) ?
C2B H2B . 0.97 ?
C2B H21B . 0.97 ?
C3B C4B . 1.378(3) ?
C3B C15B . 1.402(3) ?
C3B H3B . 0.93 ?
C4B C5B . 1.390(3) ?
C4B H4B . 0.93 ?
C5B C6B . 1.364(3) ?
C5B H5B . 0.93 ?
C6B C14B . 1.406(3) ?
C6B H6B . 0.93 ?
C7B C8B . 1.366(3) ?
C7B C12B . 1.396(3) ?
C7B H7B . 0.93 ?
C8B C9B . 1.395(4) ?
C8B H8B . 0.93 ?
C9B C10B . 1.362(3) ?
C9B H9B . 0.93 ?
C10B C11B . 1.412(3) ?
C10B H10B . 0.93 ?
C11B C12B . 1.406(2) ?
C12B C13B . 1.462(3) ?
C13B C14B . 1.450(3) ?
C14B C15B . 1.412(2) ?

loop_
_geom_torsion_atom_site_label_1
_geom_torsion_atom_site_label_2
_geom_torsion_atom_site_label_3
_geom_torsion_atom_site_label_4
_geom_torsion
_geom_torsion_publ_flag
C15A N1A C2A C1A 91.7(2) no
O1A C1A C2A N1A 6.4(3) no
O2A C1A C2A N1A -174.0(2) no
C15A N1A C11A C10A -169.3(2) no
C2A N1A C11A C10A 19.5(3) no
C15A N1A C11A C12A 10.5(3) no
C2A N1A C11A C12A -160.7(2) no
C11A N1A C15A C3A 169.6(2) no
C15B N1B C2B C1B 90.0(3) no
O1B C1B C2B N1B -22.5(3) no
O2B C1B C2B N1B 159.7(2) no
C15B N1B C11B C10B -166.5(2) no
C2B N1B C11B C10B 12.8(3) no
C15B N1B C11B C12B 12.9(3) no
C2B N1B C11B C12B -167.8(2) no
C11B N1B C15B C3B 168.0(2) no
